data_2223593
loop_
_publ_author_name
'Qin, Jiang-Ke'
'Yang, Zheng-Min'
'Zeng, Ming-Hua'
'Ng, Seik Weng'

_publ_section_title
;
 7<i>H</i>-Chromeno[3,2-<i>h</i>]quinolin-7-one methanol monosolvate
;
_journal_coeditor_code XU2605
_journal_issue 10
_journal_name_full 'Acta Crystallographica Section E'
_journal_page_first o2368
_journal_paper_doi 10.1107/S160053680903534X
_journal_volume 65
_journal_year 2009
_chemical_formula_iupac 'C16 H9 N O2, C H4 O'
_chemical_formula_moiety 'C16 H9 N O2, C H4 O'
_chemical_formula_sum 'C17 H13 N O3'
_chemical_formula_weight 279.28
_chemical_name_systematic
;
7<i>H</i>-Chromeno[3,2-<i>h</i>]quinolin-7-one methanol monosolvate
;
_space_group_IT_number 2
_symmetry_cell_setting triclinic
_symmetry_space_group_name_Hall '-P 1'
_symmetry_space_group_name_H-M 'P -1'
_atom_sites_solution_hydrogens geom
_atom_sites_solution_primary direct
_atom_sites_solution_secondary difmap
_audit_creation_method SHELXL-97
_cell_angle_alpha 102.172(3)
_cell_angle_beta 108.760(3)
_cell_angle_gamma 93.532(3)
_cell_formula_units_Z 2
_cell_length_a 8.102(2)
_cell_length_b 8.791(3)
_cell_length_c 10.150(3)
_cell_measurement_reflns_used 1000
_cell_measurement_temperature 295(2)
_cell_measurement_theta_max 26.5
_cell_measurement_theta_min 2.2
_cell_volume 662.6(3)
_computing_cell_refinement 'SAINT (Bruker, 2004)'
_computing_data_collection 'APEX2 (Bruker, 2004)'
_computing_data_reduction 'SAINT (Bruker, 2004)'
_computing_molecular_graphics 'X-Seed (Barbour, 2001)'
_computing_publication_material 'publCIF (Westrip, 2009)'
_computing_structure_refinement 'SHELXL97 (Sheldrick, 2008)'
_computing_structure_solution 'SHELXS97 (Sheldrick, 2008)'
_diffrn_ambient_temperature 295(2)
_diffrn_measured_fraction_theta_full 0.973
_diffrn_measured_fraction_theta_max 0.973
_diffrn_measurement_device_type 'Bruker APEXII'
_diffrn_measurement_method '\f and \w'
_diffrn_radiation_monochromator graphite
_diffrn_radiation_source 'fine-focus sealed tube'
_diffrn_radiation_type MoK\a
_diffrn_radiation_wavelength 0.71073
_diffrn_reflns_av_R_equivalents 0.0164
_diffrn_reflns_av_sigmaI/netI 0.0376
_diffrn_reflns_limit_h_max 10
_diffrn_reflns_limit_h_min -10
_diffrn_reflns_limit_k_max 11
_diffrn_reflns_limit_k_min -9
_diffrn_reflns_limit_l_max 12
_diffrn_reflns_limit_l_min -12
_diffrn_reflns_number 3838
_diffrn_reflns_theta_full 26.45
_diffrn_reflns_theta_max 26.45
_diffrn_reflns_theta_min 2.19
_diffrn_standards_decay_% 0
_diffrn_standards_interval_count 0
_diffrn_standards_interval_time 0
_diffrn_standards_number 0
_exptl_absorpt_coefficient_mu 0.097
_exptl_absorpt_correction_type none
_exptl_crystal_colour Yellow
_exptl_crystal_density_diffrn 1.400
_exptl_crystal_density_method 'not measured'
_exptl_crystal_description Block
_exptl_crystal_F_000 292
_exptl_crystal_size_max 0.41
_exptl_crystal_size_mid 0.30
_exptl_crystal_size_min 0.18
_refine_diff_density_max 0.217
_refine_diff_density_min -0.152
_refine_ls_extinction_method none
_refine_ls_goodness_of_fit_ref 1.016
_refine_ls_hydrogen_treatment constr
_refine_ls_matrix_type full
_refine_ls_number_parameters 192
_refine_ls_number_reflns 2655
_refine_ls_number_restraints 0
_refine_ls_restrained_S_all 1.016
_refine_ls_R_factor_all 0.0961
_refine_ls_R_factor_gt 0.0458
_refine_ls_shift/su_max 0.001
_refine_ls_shift/su_mean 0.001
_refine_ls_structure_factor_coef Fsqd
_refine_ls_weighting_details 'calc w=1/[\s^2^(Fo^2^)+(0.0688P)^2^+0.0458P] where P=(Fo^2^+2Fc^2^)/3'
_refine_ls_weighting_scheme calc
_refine_ls_wR_factor_gt 0.1133
_refine_ls_wR_factor_ref 0.1471
_reflns_number_gt 1456
_reflns_number_total 2655
_reflns_threshold_expression I>2\s(I)
_cod_data_source_file xu2605.cif
_cod_data_source_block I
_cod_depositor_comments
;
The following automatic conversions were performed:
'_symmetry_cell_setting' value 'Triclinic' changed to 'triclinic'
according to '/home/saulius/struct/CIF-dictionaries/cif_core.dic'
dictionary named 'cif_core.dic' version 2.4.1 from
2010-06-29.

'_exptl_absorpt_correction_type' value 'None' changed to
'none' according to '/home/saulius/struct/CIF-dictionaries/cif_core.dic'
dictionary named 'cif_core.dic' version 2.4.1 from 2010-06-29.

Automatic conversion script
Id: cif_fix_enum 1527 2010-12-29 10:47:43Z saulius 

The following automatic conversions were performed:

'_symmetry_cell_setting' value 'Triclinic' changed to 'triclinic'
according to /home/saulius/struct/CIF-dictionaries/cif_core.dic
dictionary named 'cif_core.dic' version 2.4.1 from
2010-06-29.

'_exptl_absorpt_correction_type' value 'None' changed to
'none' according to
/home/saulius/struct/CIF-dictionaries/cif_core.dic dictionary named
'cif_core.dic' version 2.4.1 from 2010-06-29.

Automatic conversion script
Id: cif_fix_values 1715 2011-07-08 13:25:40Z adriana 
;
_cod_database_code 2223593
_cod_database_fobs_code 2223593

loop_
_symmetry_equiv_pos_as_xyz
'x, y, z'
'-x, -y, -z'

loop_
_atom_site_type_symbol
_atom_site_label
_atom_site_fract_x
_atom_site_fract_y
_atom_site_fract_z
_atom_site_U_iso_or_equiv
_atom_site_adp_type
_atom_site_calc_flag
_atom_site_refinement_flags
_atom_site_occupancy
_atom_site_disorder_assembly
_atom_site_disorder_group
O O1 0.25297(18) 0.41753(15) 0.57244(14) 0.0387(4) Uani d . 1 . .
O O2 0.2583(2) 0.64419(19) 0.25985(17) 0.0601(5) Uani d . 1 . .
O O3 0.2226(2) 0.2382(2) 0.8300(2) 0.0735(6) Uani d . 1 . .
H H3 0.1946 0.3170 0.8021 0.110 Uiso calc R 1 . .
N N1 0.1800(2) 0.5518(2) 0.80538(18) 0.0402(5) Uani d . 1 . .
C C1 0.2905(3) 0.3418(2) 0.4545(2) 0.0359(5) Uani d . 1 . .
C C2 0.3238(3) 0.1887(3) 0.4504(2) 0.0449(6) Uani d . 1 . .
H H2 0.3204 0.1427 0.5242 0.054 Uiso calc R 1 . .
C C3 0.3619(3) 0.1058(3) 0.3359(3) 0.0506(6) Uani d . 1 . .
H H3a 0.3839 0.0027 0.3318 0.061 Uiso calc R 1 . .
C C4 0.3680(3) 0.1741(3) 0.2259(3) 0.0535(6) Uani d . 1 . .
H H4 0.3943 0.1169 0.1489 0.064 Uiso calc R 1 . .
C C5 0.3353(3) 0.3254(3) 0.2310(2) 0.0475(6) Uani d . 1 . .
H H5 0.3398 0.3706 0.1570 0.057 Uiso calc R 1 . .
C C6 0.2950(3) 0.4136(2) 0.3461(2) 0.0374(5) Uani d . 1 . .
C C7 0.2553(3) 0.5754(2) 0.3526(2) 0.0401(5) Uani d . 1 . .
C C8 0.2134(2) 0.6488(2) 0.4794(2) 0.0341(5) Uani d . 1 . .
C C9 0.1720(3) 0.8044(2) 0.4991(2) 0.0429(6) Uani d . 1 . .
H H9 0.1653 0.8579 0.4280 0.052 Uiso calc R 1 . .
C C10 0.1423(3) 0.8764(3) 0.6186(3) 0.0445(6) Uani d . 1 . .
H H10 0.1182 0.9795 0.6301 0.053 Uiso calc R 1 . .
C C11 0.1473(3) 0.7963(2) 0.7271(2) 0.0372(5) Uani d . 1 . .
C C12 0.1185(3) 0.8653(3) 0.8556(3) 0.0487(6) Uani d . 1 . .
H H12 0.0984 0.9694 0.8738 0.058 Uiso calc R 1 . .
C C13 0.1204(3) 0.7792(3) 0.9517(3) 0.0521(6) Uani d . 1 . .
H H13 0.1023 0.8237 1.0367 0.063 Uiso calc R 1 . .
C C14 0.1498(3) 0.6225(3) 0.9221(2) 0.0476(6) Uani d . 1 . .
H H14 0.1481 0.5646 0.9886 0.057 Uiso calc R 1 . .
C C15 0.1802(2) 0.6383(2) 0.7082(2) 0.0341(5) Uani d . 1 . .
C C16 0.2159(3) 0.5678(2) 0.5817(2) 0.0326(5) Uani d . 1 . .
C C17 0.4047(4) 0.2427(3) 0.8712(3) 0.0733(8) Uani d . 1 . .
H H17A 0.4457 0.2784 0.8026 0.110 Uiso calc R 1 . .
H H17B 0.4345 0.1394 0.8754 0.110 Uiso calc R 1 . .
H H17C 0.4594 0.3135 0.9641 0.110 Uiso calc R 1 . .

loop_
_atom_site_aniso_label
_atom_site_aniso_U_11
_atom_site_aniso_U_22
_atom_site_aniso_U_33
_atom_site_aniso_U_12
_atom_site_aniso_U_13
_atom_site_aniso_U_23
O1 0.0529(10) 0.0317(8) 0.0361(9) 0.0084(7) 0.0207(7) 0.0087(6)
O2 0.0888(13) 0.0568(11) 0.0475(10) 0.0125(9) 0.0329(10) 0.0240(8)
O3 0.0733(14) 0.0473(11) 0.1034(17) 0.0123(9) 0.0283(12) 0.0276(10)
N1 0.0469(11) 0.0408(11) 0.0351(11) 0.0057(8) 0.0163(9) 0.0102(8)
C1 0.0344(12) 0.0363(12) 0.0334(12) 0.0019(9) 0.0112(10) 0.0025(9)
C2 0.0480(14) 0.0386(13) 0.0490(14) 0.0068(10) 0.0187(12) 0.0094(11)
C3 0.0538(15) 0.0383(13) 0.0572(16) 0.0093(11) 0.0207(13) 0.0025(11)
C4 0.0523(16) 0.0563(16) 0.0487(16) 0.0073(12) 0.0223(13) -0.0019(12)
C5 0.0496(15) 0.0523(15) 0.0401(14) 0.0034(11) 0.0183(11) 0.0067(11)
C6 0.0344(12) 0.0396(12) 0.0352(13) -0.0005(9) 0.0116(10) 0.0048(10)
C7 0.0407(13) 0.0429(13) 0.0345(13) -0.0020(10) 0.0108(10) 0.0103(10)
C8 0.0324(12) 0.0331(11) 0.0343(12) -0.0001(9) 0.0092(10) 0.0077(9)
C9 0.0492(14) 0.0376(12) 0.0457(14) 0.0065(10) 0.0169(11) 0.0168(10)
C10 0.0478(14) 0.0315(12) 0.0561(15) 0.0088(10) 0.0190(12) 0.0119(11)
C11 0.0330(12) 0.0337(12) 0.0412(13) 0.0023(9) 0.0113(10) 0.0039(9)
C12 0.0506(15) 0.0396(13) 0.0528(15) 0.0104(11) 0.0195(12) 0.0009(11)
C13 0.0600(16) 0.0543(15) 0.0422(14) 0.0091(12) 0.0243(13) 0.0010(12)
C14 0.0549(15) 0.0543(15) 0.0368(13) 0.0071(12) 0.0193(12) 0.0122(11)
C15 0.0305(12) 0.0351(12) 0.0342(12) 0.0012(9) 0.0087(9) 0.0081(9)
C16 0.0323(12) 0.0285(11) 0.0349(12) 0.0017(9) 0.0105(9) 0.0056(9)
C17 0.077(2) 0.080(2) 0.069(2) 0.0168(16) 0.0302(17) 0.0195(16)

loop_
_atom_type_symbol
_atom_type_description
_atom_type_scat_dispersion_real
_atom_type_scat_dispersion_imag
_atom_type_scat_source
C C 0.0033 0.0016 'International Tables Vol C Tables 4.2.6.8 and 6.1.1.4'
H H 0.0000 0.0000 'International Tables Vol C Tables 4.2.6.8 and 6.1.1.4'
O O 0.0106 0.0060 'International Tables Vol C Tables 4.2.6.8 and 6.1.1.4'
N N 0.0061 0.0033 'International Tables Vol C Tables 4.2.6.8 and 6.1.1.4'

loop_
_geom_angle_atom_site_label_1
_geom_angle_atom_site_label_2
_geom_angle_atom_site_label_3
_geom_angle_site_symmetry_1
_geom_angle_site_symmetry_3
_geom_angle
_geom_angle_publ_flag
C16 O1 C1 . . 118.65(15) ?
C17 O3 H3 . . 109.5 ?
C14 N1 C15 . . 117.14(18) ?
O1 C1 C2 . . 115.76(18) ?
O1 C1 C6 . . 122.41(18) ?
C2 C1 C6 . . 121.82(19) ?
C3 C2 C1 . . 119.0(2) ?
C3 C2 H2 . . 120.5 ?
C1 C2 H2 . . 120.5 ?
C2 C3 C4 . . 120.7(2) ?
C2 C3 H3a . . 119.6 ?
C4 C3 H3a . . 119.6 ?
C5 C4 C3 . . 119.9(2) ?
C5 C4 H4 . . 120.0 ?
C3 C4 H4 . . 120.0 ?
C4 C5 C6 . . 121.0(2) ?
C4 C5 H5 . . 119.5 ?
C6 C5 H5 . . 119.5 ?
C1 C6 C5 . . 117.6(2) ?
C1 C6 C7 . . 120.34(19) ?
C5 C6 C7 . . 122.08(19) ?
O2 C7 C8 . . 122.5(2) ?
O2 C7 C6 . . 122.8(2) ?
C8 C7 C6 . . 114.67(18) ?
C16 C8 C9 . . 119.21(19) ?
C16 C8 C7 . . 120.17(18) ?
C9 C8 C7 . . 120.62(18) ?
C10 C9 C8 . . 121.3(2) ?
C10 C9 H9 . . 119.3 ?
C8 C9 H9 . . 119.3 ?
C9 C10 C11 . . 120.6(2) ?
C9 C10 H10 . . 119.7 ?
C11 C10 H10 . . 119.7 ?
C15 C11 C12 . . 116.89(19) ?
C15 C11 C10 . . 119.7(2) ?
C12 C11 C10 . . 123.4(2) ?
C13 C12 C11 . . 119.7(2) ?
C13 C12 H12 . . 120.2 ?
C11 C12 H12 . . 120.2 ?
C12 C13 C14 . . 119.4(2) ?
C12 C13 H13 . . 120.3 ?
C14 C13 H13 . . 120.3 ?
N1 C14 C13 . . 123.9(2) ?
N1 C14 H14 . . 118.0 ?
C13 C14 H14 . . 118.0 ?
N1 C15 C11 . . 122.95(19) ?
N1 C15 C16 . . 119.13(18) ?
C11 C15 C16 . . 117.92(18) ?
O1 C16 C8 . . 123.74(18) ?
O1 C16 C15 . . 115.04(16) ?
C8 C16 C15 . . 121.22(18) ?
O3 C17 H17A . . 109.5 ?
O3 C17 H17B . . 109.5 ?
H17A C17 H17B . . 109.5 ?
O3 C17 H17C . . 109.5 ?
H17A C17 H17C . . 109.5 ?
H17B C17 H17C . . 109.5 ?

loop_
_geom_bond_atom_site_label_1
_geom_bond_atom_site_label_2
_geom_bond_site_symmetry_2
_geom_bond_distance
_geom_bond_publ_flag
O1 C16 . 1.363(2) ?
O1 C1 . 1.375(2) ?
O2 C7 . 1.227(2) ?
O3 C17 . 1.394(3) ?
O3 H3 . 0.8200 ?
N1 C14 . 1.321(3) ?
N1 C15 . 1.367(2) ?
C1 C2 . 1.384(3) ?
C1 C6 . 1.388(3) ?
C2 C3 . 1.371(3) ?
C2 H2 . 0.9300 ?
C3 C4 . 1.386(3) ?
C3 H3a . 0.9300 ?
C4 C5 . 1.366(3) ?
C4 H4 . 0.9300 ?
C5 C6 . 1.403(3) ?
C5 H5 . 0.9300 ?
C6 C7 . 1.470(3) ?
C7 C8 . 1.466(3) ?
C8 C16 . 1.373(3) ?
C8 C9 . 1.417(3) ?
C9 C10 . 1.347(3) ?
C9 H9 . 0.9300 ?
C10 C11 . 1.419(3) ?
C10 H10 . 0.9300 ?
C11 C15 . 1.415(3) ?
C11 C12 . 1.415(3) ?
C12 C13 . 1.352(3) ?
C12 H12 . 0.9300 ?
C13 C14 . 1.399(3) ?
C13 H13 . 0.9300 ?
C14 H14 . 0.9300 ?
C15 C16 . 1.429(3) ?
C17 H17A . 0.9600 ?
C17 H17B . 0.9600 ?
C17 H17C . 0.9600 ?

loop_
_geom_hbond_atom_site_label_D
_geom_hbond_atom_site_label_H
_geom_hbond_atom_site_label_A
_geom_hbond_site_symmetry_A
_geom_hbond_distance_DH
_geom_hbond_distance_HA
_geom_hbond_distance_DA
_geom_hbond_angle_DHA
_geom_hbond_publ_flag
O3 H3 N1 . 0.82 2.07 2.852(2) 160 y

loop_
_geom_torsion_atom_site_label_1
_geom_torsion_atom_site_label_2
_geom_torsion_atom_site_label_3
_geom_torsion_atom_site_label_4
_geom_torsion_site_symmetry_1
_geom_torsion_site_symmetry_2
_geom_torsion_site_symmetry_3
_geom_torsion_site_symmetry_4
_geom_torsion
_geom_torsion_publ_flag
C16 O1 C1 C2 . . . . -178.86(17) ?
C16 O1 C1 C6 . . . . 1.1(3) ?
O1 C1 C2 C3 . . . . 179.87(19) ?
C6 C1 C2 C3 . . . . -0.1(3) ?
C1 C2 C3 C4 . . . . 0.3(3) ?
C2 C3 C4 C5 . . . . -0.2(4) ?
C3 C4 C5 C6 . . . . -0.1(4) ?
O1 C1 C6 C5 . . . . 179.83(19) ?
C2 C1 C6 C5 . . . . -0.2(3) ?
O1 C1 C6 C7 . . . . -1.3(3) ?
C2 C1 C6 C7 . . . . 178.69(19) ?
C4 C5 C6 C1 . . . . 0.3(3) ?
C4 C5 C6 C7 . . . . -178.6(2) ?
C1 C6 C7 O2 . . . . 179.7(2) ?
C5 C6 C7 O2 . . . . -1.5(3) ?
C1 C6 C7 C8 . . . . 0.2(3) ?
C5 C6 C7 C8 . . . . 179.03(19) ?
O2 C7 C8 C16 . . . . -178.4(2) ?
C6 C7 C8 C16 . . . . 1.0(3) ?
O2 C7 C8 C9 . . . . 0.7(3) ?
C6 C7 C8 C9 . . . . -179.84(18) ?
C16 C8 C9 C10 . . . . 2.7(3) ?
C7 C8 C9 C10 . . . . -176.5(2) ?
C8 C9 C10 C11 . . . . -1.6(3) ?
C9 C10 C11 C15 . . . . -1.3(3) ?
C9 C10 C11 C12 . . . . 179.5(2) ?
C15 C11 C12 C13 . . . . -1.1(3) ?
C10 C11 C12 C13 . . . . 178.0(2) ?
C11 C12 C13 C14 . . . . -0.4(4) ?
C15 N1 C14 C13 . . . . -0.6(3) ?
C12 C13 C14 N1 . . . . 1.4(4) ?
C14 N1 C15 C11 . . . . -1.0(3) ?
C14 N1 C15 C16 . . . . 178.70(19) ?
C12 C11 C15 N1 . . . . 1.9(3) ?
C10 C11 C15 N1 . . . . -177.29(19) ?
C12 C11 C15 C16 . . . . -177.82(18) ?
C10 C11 C15 C16 . . . . 3.0(3) ?
C1 O1 C16 C8 . . . . 0.2(3) ?
C1 O1 C16 C15 . . . . -179.36(16) ?
C9 C8 C16 O1 . . . . 179.58(18) ?
C7 C8 C16 O1 . . . . -1.2(3) ?
C9 C8 C16 C15 . . . . -0.9(3) ?
C7 C8 C16 C15 . . . . 178.25(19) ?
N1 C15 C16 O1 . . . . -2.1(3) ?
C11 C15 C16 O1 . . . . 177.68(17) ?
N1 C15 C16 C8 . . . . 178.38(18) ?
C11 C15 C16 C8 . . . . -1.9(3) ?

loop_
_cod_related_entry_id
_cod_related_entry_database
_cod_related_entry_code
1 ChemSpider 30655905
